data_7223181
loop_
_publ_author_name
'Yang, Li-Bo'
'Wang, Hong-Can'
'Fang, Xiao-Dan'
'Chen, Si-Jin'
'Xu, Quan-Qing'
'Zhu, Ai-Xin'
'Yang, Zhi'

_publ_section_title
;
 A series of Zn(ii) and Cd(ii) coordination compounds based on
 4-(4H-1,2,4-triazol-4-yl)benzoic acid: synthesis, structure and
 photoluminescence properties
;
_journal_issue 1
_journal_name_full CrystEngComm
_journal_page_first 130
_journal_paper_doi 10.1039/C5CE01815C
_journal_volume 18
_journal_year 2016
_chemical_formula_sum 'C18 H12 Cd N6 O4'
_chemical_formula_weight 488.74
_chemical_name_systematic
; 
 ? 
;
_space_group_IT_number 43
_symmetry_cell_setting orthorhombic
_symmetry_space_group_name_Hall 'F 2 -2d'
_symmetry_space_group_name_H-M 'F d d 2'
_atom_sites_solution_hydrogens geom
_atom_sites_solution_primary direct
_atom_sites_solution_secondary difmap
_audit_creation_method SHELXL-97
_audit_update_record
;
2015-07-17 deposited with the CCDC.
2015-11-10 downloaded from the CCDC.
;
_cell_angle_alpha 90.00
_cell_angle_beta 90.00
_cell_angle_gamma 90.00
_cell_formula_units_Z 8
_cell_length_a 16.680(3)
_cell_length_b 32.764(7)
_cell_length_c 6.5537(13)
_cell_measurement_temperature 293(2)
_cell_volume 3581.6(12)
_computing_cell_refinement 'RAPID-AUTO (Rigaku, 1998)'
_computing_data_collection 'RAPID-AUTO (Rigaku, 1998)'
_computing_data_reduction 'CrystalClear (Rigaku/MSC, 2002)'
_computing_publication_material 'SHELXTL (Sheldrick, 2008)'
_computing_structure_refinement 'SHELXL-97 (Sheldrick, 2008)'
_computing_structure_solution 'SHELXS-97 (Sheldrick, 2008)'
_diffrn_ambient_temperature 293(2)
_diffrn_measured_fraction_theta_full 0.998
_diffrn_measured_fraction_theta_max 0.998
_diffrn_measurement_device_type 'Rigaku R-AXIS RAPID IP'
_diffrn_measurement_method \w
_diffrn_radiation_monochromator graphite
_diffrn_radiation_source 'fine-focus sealed tube'
_diffrn_radiation_type MoK\a
_diffrn_radiation_wavelength 0.71073
_diffrn_reflns_av_R_equivalents 0.0299
_diffrn_reflns_av_sigmaI/netI 0.0215
_diffrn_reflns_limit_h_max 21
_diffrn_reflns_limit_h_min -21
_diffrn_reflns_limit_k_max 42
_diffrn_reflns_limit_k_min -42
_diffrn_reflns_limit_l_max 7
_diffrn_reflns_limit_l_min -8
_diffrn_reflns_number 8456
_diffrn_reflns_theta_full 27.44
_diffrn_reflns_theta_max 27.44
_diffrn_reflns_theta_min 3.40
_diffrn_standards_decay_% 0
_exptl_absorpt_coefficient_mu 1.260
_exptl_absorpt_correction_T_max 0.7867
_exptl_absorpt_correction_T_min 0.7353
_exptl_absorpt_correction_type multi-scan
_exptl_absorpt_process_details '(ABSCOR; Higashi, 1995)'
_exptl_crystal_colour colorless
_exptl_crystal_density_diffrn 1.813
_exptl_crystal_density_method 'not measured'
_exptl_crystal_description block
_exptl_crystal_F_000 1936
_exptl_crystal_size_max 0.26
_exptl_crystal_size_mid 0.25
_exptl_crystal_size_min 0.20
_refine_diff_density_max 0.342
_refine_diff_density_min -0.209
_refine_diff_density_rms 0.041
_refine_ls_abs_structure_details 'Flack H D (1983), Acta Cryst. A39, 876-881'
_refine_ls_abs_structure_Flack 0.02(3)
_refine_ls_extinction_method none
_refine_ls_goodness_of_fit_ref 1.199
_refine_ls_hydrogen_treatment constr
_refine_ls_matrix_type full
_refine_ls_number_parameters 132
_refine_ls_number_reflns 1926
_refine_ls_number_restraints 1
_refine_ls_restrained_S_all 1.199
_refine_ls_R_factor_all 0.0197
_refine_ls_R_factor_gt 0.0176
_refine_ls_shift/su_max 0.001
_refine_ls_shift/su_mean 0.000
_refine_ls_structure_factor_coef Fsqd
_refine_ls_weighting_details 'calc w=1/[\s^2^(Fo^2^)+(0.0188P)^2^+6.3646P] where P=(Fo^2^+2Fc^2^)/3'
_refine_ls_weighting_scheme calc
_refine_ls_wR_factor_gt 0.0406
_refine_ls_wR_factor_ref 0.0522
_reflns_number_gt 1848
_reflns_number_total 1926
_reflns_threshold_expression >2sigma(I)
_cod_data_source_file c5ce01815c2.cif
_cod_data_source_block 6
_cod_depositor_comments
;
The following automatic conversions were performed:

'_symmetry_cell_setting' value 'Orthorhombic' changed to
'orthorhombic' according to
/usr/data/users/saulius/crontab/automatic-downloads/rss-feeds/RSC/lib/dictionaries/cif_core.dic
dictionary named 'cif_core.dic' version 2.4.2 from 2011-04-26.

Automatic conversion script
Id: cif_fix_values 3271 2015-04-21 07:52:19Z andrius 

 Adding full bibliography for 7223177--7223183.cif.
;
_cod_original_cell_volume 3581.8(12)
_cod_original_sg_symbol_H-M Fdd2
_cod_database_code 7223181

loop_
_symmetry_equiv_pos_as_xyz
'x, y, z'
'-x, -y, z'
'x+1/4, -y+1/4, z+1/4'
'-x+1/4, y+1/4, z+1/4'
'x, y+1/2, z+1/2'
'-x, -y+1/2, z+1/2'
'x+1/4, -y+3/4, z+3/4'
'-x+1/4, y+3/4, z+3/4'
'x+1/2, y, z+1/2'
'-x+1/2, -y, z+1/2'
'x+3/4, -y+1/4, z+3/4'
'-x+3/4, y+1/4, z+3/4'
'x+1/2, y+1/2, z'
'-x+1/2, -y+1/2, z'
'x+3/4, -y+3/4, z+1/4'
'-x+3/4, y+3/4, z+1/4'

loop_
_atom_site_label
_atom_site_type_symbol
_atom_site_fract_x
_atom_site_fract_y
_atom_site_fract_z
_atom_site_U_iso_or_equiv
_atom_site_adp_type
_atom_site_occupancy
_atom_site_symmetry_multiplicity
_atom_site_calc_flag
_atom_site_refinement_flags
Cd1 Cd 0.0000 0.0000 0.58538(6) 0.03494(8) Uani 1 2 d S
O1 O 0.1703(2) 0.22109(7) 1.5849(6) 0.0817(10) Uani 1 1 d .
O2 O 0.22093(18) 0.17870(7) 1.8039(4) 0.0641(7) Uani 1 1 d .
N1 N 0.09346(14) 0.02076(7) 0.8177(6) 0.0403(6) Uani 1 1 d .
N2 N 0.16771(17) 0.00563(7) 0.8650(5) 0.0474(6) Uani 1 1 d .
N3 N 0.14058(13) 0.05671(6) 1.0698(4) 0.0371(5) Uani 1 1 d .
C1 C 0.18586(19) 0.18582(9) 1.6411(5) 0.0445(7) Uani 1 1 d .
C2 C 0.16678(17) 0.15069(8) 1.4995(5) 0.0386(6) Uani 1 1 d .
C3 C 0.13649(19) 0.15881(8) 1.3062(6) 0.0456(7) Uani 1 1 d .
H3A H 0.1218 0.1853 1.2714 0.055 Uiso 1 1 calc R
C4 C 0.1280(2) 0.12761(9) 1.1649(5) 0.0446(8) Uani 1 1 d .
H4A H 0.1090 0.1331 1.0344 0.054 Uiso 1 1 calc R
C5 C 0.14812(17) 0.08838(8) 1.2205(5) 0.0375(6) Uani 1 1 d .
C6 C 0.1754(2) 0.07936(9) 1.4137(5) 0.0451(7) Uani 1 1 d .
H6A H 0.1869 0.0525 1.4497 0.054 Uiso 1 1 calc R
C7 C 0.18571(19) 0.11066(9) 1.5545(5) 0.0454(7) Uani 1 1 d .
H7A H 0.2051 0.1050 1.6844 0.054 Uiso 1 1 calc R
C8 C 0.07918(19) 0.05110(10) 0.9413(6) 0.0518(8) Uani 1 1 d .
H8A H 0.0326 0.0667 0.9403 0.062 Uiso 1 1 calc R
C9 C 0.1943(2) 0.02768(9) 1.0160(5) 0.0492(8) Uani 1 1 d .
H9A H 0.2438 0.0240 1.0786 0.059 Uiso 1 1 calc R

loop_
_atom_site_aniso_label
_atom_site_aniso_U_11
_atom_site_aniso_U_22
_atom_site_aniso_U_33
_atom_site_aniso_U_23
_atom_site_aniso_U_13
_atom_site_aniso_U_12
Cd1 0.04514(13) 0.02866(11) 0.03101(12) 0.000 0.000 -0.00009(12)
O1 0.140(3) 0.0427(13) 0.0626(17) -0.0140(17) -0.038(3) 0.0000(14)
O2 0.0886(18) 0.0520(12) 0.0517(17) -0.0135(11) -0.0201(15) -0.0015(12)
N1 0.0400(11) 0.0379(11) 0.0428(15) -0.0072(13) 0.0009(14) 0.0011(9)
N2 0.0501(14) 0.0392(11) 0.0527(17) -0.0103(11) -0.0018(13) 0.0091(10)
N3 0.0397(11) 0.0350(10) 0.0364(12) -0.0067(10) -0.0041(12) 0.0013(8)
C1 0.0449(15) 0.0455(15) 0.0431(19) -0.0123(12) 0.0040(14) -0.0051(12)
C2 0.0395(14) 0.0414(14) 0.0350(15) -0.0065(11) 0.0031(12) -0.0043(11)
C3 0.0555(17) 0.0349(13) 0.0464(19) -0.0038(12) -0.0019(16) 0.0007(11)
C4 0.0544(17) 0.0424(15) 0.0370(19) -0.0039(15) -0.0064(17) 0.0005(12)
C5 0.0375(14) 0.0362(13) 0.0388(16) -0.0099(11) 0.0031(13) -0.0016(11)
C6 0.0572(18) 0.0368(13) 0.0412(16) -0.0004(12) -0.0029(14) 0.0045(12)
C7 0.0565(17) 0.0461(14) 0.0336(16) -0.0062(12) -0.0034(14) 0.0007(12)
C8 0.0396(15) 0.0531(18) 0.063(2) -0.0221(16) -0.0096(16) 0.0079(13)
C9 0.0488(16) 0.0420(15) 0.057(2) -0.0113(13) -0.0120(15) 0.0104(12)

loop_
_atom_type_symbol
_atom_type_description
_atom_type_scat_dispersion_real
_atom_type_scat_dispersion_imag
_atom_type_scat_source
C C 0.0033 0.0016 'International Tables Vol C Tables 4.2.6.8 and 6.1.1.4'
H H 0.0000 0.0000 'International Tables Vol C Tables 4.2.6.8 and 6.1.1.4'
N N 0.0061 0.0033 'International Tables Vol C Tables 4.2.6.8 and 6.1.1.4'
O O 0.0106 0.0060 'International Tables Vol C Tables 4.2.6.8 and 6.1.1.4'
Cd Cd -0.8075 1.2024 'International Tables Vol C Tables 4.2.6.8 and 6.1.1.4'

loop_
_geom_angle_atom_site_label_1
_geom_angle_atom_site_label_2
_geom_angle_atom_site_label_3
_geom_angle
_geom_angle_site_symmetry_1
_geom_angle_site_symmetry_3
N1 Cd1 N1 96.34(17) . 2
N1 Cd1 O1 138.00(9) . 11_453
N1 Cd1 O1 101.69(11) 2 11_453
N1 Cd1 O1 101.69(11) . 8_543
N1 Cd1 O1 138.00(9) 2 8_543
O1 Cd1 O1 89.7(2) 11_453 8_543
N1 Cd1 O2 84.54(9) . 11_453
N1 Cd1 O2 102.11(10) 2 11_453
O1 Cd1 O2 54.80(9) 11_453 11_453
O1 Cd1 O2 117.03(11) 8_543 11_453
N1 Cd1 O2 102.11(10) . 8_543
N1 Cd1 O2 84.54(9) 2 8_543
O1 Cd1 O2 117.03(11) 11_453 8_543
O1 Cd1 O2 54.80(9) 8_543 8_543
O2 Cd1 O2 170.13(14) 11_453 8_543
N1 Cd1 C1 106.14(9) . 8_543
N1 Cd1 C1 110.83(10) 2 8_543
O1 Cd1 C1 102.32(11) 11_453 8_543
O1 Cd1 C1 27.52(10) 8_543 8_543
O2 Cd1 C1 143.62(10) 11_453 8_543
O2 Cd1 C1 27.53(9) 8_543 8_543
N1 Cd1 C1 110.83(10) . 11_453
N1 Cd1 C1 106.14(9) 2 11_453
O1 Cd1 C1 27.52(10) 11_453 11_453
O1 Cd1 C1 102.32(11) 8_543 11_453
O2 Cd1 C1 27.53(9) 11_453 11_453
O2 Cd1 C1 143.62(10) 8_543 11_453
C1 Cd1 C1 123.29(14) 8_543 11_453
C1 O1 Cd1 92.9(2) . 3_556
C1 O2 Cd1 89.2(2) . 3_556
C8 N1 N2 107.5(3) . .
C8 N1 Cd1 121.1(2) . .
N2 N1 Cd1 131.4(2) . .
C9 N2 N1 106.2(3) . .
C8 N3 C9 104.3(3) . .
C8 N3 C5 126.7(2) . .
C9 N3 C5 128.9(3) . .
O2 C1 O1 122.0(3) . .
O2 C1 C2 119.0(3) . .
O1 C1 C2 118.9(3) . .
O2 C1 Cd1 63.26(17) . 3_556
O1 C1 Cd1 59.6(2) . 3_556
C2 C1 Cd1 166.5(2) . 3_556
C3 C2 C7 119.8(3) . .
C3 C2 C1 119.3(3) . .
C7 C2 C1 120.6(3) . .
C4 C3 C2 120.3(3) . .
C5 C4 C3 119.1(3) . .
C4 C5 C6 121.6(3) . .
C4 C5 N3 118.0(3) . .
C6 C5 N3 120.3(3) . .
C5 C6 C7 119.5(3) . .
C6 C7 C2 119.6(3) . .
N1 C8 N3 110.8(3) . .
N2 C9 N3 111.2(3) . .

loop_
_geom_bond_atom_site_label_1
_geom_bond_atom_site_label_2
_geom_bond_distance
_geom_bond_site_symmetry_2
Cd1 N1 2.283(3) .
Cd1 N1 2.283(3) 2
Cd1 O1 2.315(3) 11_453
Cd1 O1 2.315(3) 8_543
Cd1 O2 2.395(2) 11_453
Cd1 O2 2.395(2) 8_543
Cd1 C1 2.681(3) 8_543
Cd1 C1 2.681(3) 11_453
O1 C1 1.240(4) .
O1 Cd1 2.315(3) 3_556
O2 C1 1.239(4) .
O2 Cd1 2.395(2) 3_556
N1 C8 1.304(4) .
N1 N2 1.370(4) .
N2 C9 1.303(4) .
N3 C8 1.338(4) .
N3 C9 1.354(4) .
N3 C5 1.439(3) .
C1 C2 1.512(4) .
C1 Cd1 2.681(3) 3_556
C2 C3 1.390(5) .
C2 C7 1.396(4) .
C3 C4 1.386(4) .
C4 C5 1.377(4) .
C5 C6 1.378(4) .
C6 C7 1.390(4) .
